data_7222378
loop_
_publ_author_name
'Chen, Shangjun'
'Li, Wenlong'
'Li, Xin'
'Zhu, Weihong'

_publ_section_title
;
 Substitution effect on photochromic properties of
 benzo[b]thiophene-1,1-dioxide based diarylethenes
;
_journal_name_full 'RSC Adv.'
_journal_paper_doi 10.1039/C5RA18116J
_journal_year 2015
_chemical_formula_sum 'C20 H14 O4 S3'
_chemical_formula_weight 414.49
_chemical_name_systematic
; 
 ? 
;
_space_group_IT_number 15
_symmetry_cell_setting monoclinic
_symmetry_space_group_name_Hall '-C 2yc'
_symmetry_space_group_name_H-M 'C 1 2/c 1'
_atom_sites_solution_hydrogens geom
_atom_sites_solution_primary direct
_atom_sites_solution_secondary difmap
_audit_creation_method SHELXL-97
_audit_update_record
;
2015-05-27 deposited with the CCDC.
2015-09-30 downloaded from the CCDC.
;
_cell_angle_alpha 90.00
_cell_angle_beta 93.133(2)
_cell_angle_gamma 90.00
_cell_formula_units_Z 8
_cell_length_a 19.5864(18)
_cell_length_b 12.1795(11)
_cell_length_c 15.8503(15)
_cell_measurement_temperature 166(2)
_cell_volume 3775.5(6)
_computing_structure_refinement 'SHELXL-97 (Sheldrick, 1997)'
_computing_structure_solution 'SHELXS-97 (Sheldrick, 1990)'
_diffrn_ambient_temperature 166(2)
_diffrn_measured_fraction_theta_full 0.996
_diffrn_measured_fraction_theta_max 0.996
_diffrn_radiation_monochromator graphite
_diffrn_radiation_source 'fine-focus sealed tube'
_diffrn_radiation_type MoK\a
_diffrn_radiation_wavelength 0.71073
_diffrn_reflns_av_R_equivalents 0.0254
_diffrn_reflns_av_sigmaI/netI 0.0289
_diffrn_reflns_limit_h_max 25
_diffrn_reflns_limit_h_min -24
_diffrn_reflns_limit_k_max 15
_diffrn_reflns_limit_k_min -15
_diffrn_reflns_limit_l_max 20
_diffrn_reflns_limit_l_min -12
_diffrn_reflns_number 11698
_diffrn_reflns_theta_full 27.49
_diffrn_reflns_theta_max 27.49
_diffrn_reflns_theta_min 1.97
_exptl_absorpt_coefficient_mu 0.416
_exptl_absorpt_correction_T_max 0.9596
_exptl_absorpt_correction_T_min 0.9288
_exptl_absorpt_correction_type multi-scan
_exptl_absorpt_process_details sadabs
_exptl_crystal_colour black
_exptl_crystal_density_diffrn 1.458
_exptl_crystal_density_method 'not measured'
_exptl_crystal_description block
_exptl_crystal_F_000 1712
_exptl_crystal_size_max 0.18
_exptl_crystal_size_mid 0.12
_exptl_crystal_size_min 0.10
_refine_diff_density_max 0.340
_refine_diff_density_min -0.353
_refine_diff_density_rms 0.045
_refine_ls_extinction_method none
_refine_ls_goodness_of_fit_ref 1.024
_refine_ls_hydrogen_treatment mixed
_refine_ls_matrix_type full
_refine_ls_number_parameters 246
_refine_ls_number_reflns 4295
_refine_ls_number_restraints 0
_refine_ls_restrained_S_all 1.024
_refine_ls_R_factor_all 0.0527
_refine_ls_R_factor_gt 0.0378
_refine_ls_shift/su_max 0.001
_refine_ls_shift/su_mean 0.000
_refine_ls_structure_factor_coef Fsqd
_refine_ls_weighting_details 'calc w=1/[\s^2^(Fo^2^)+(0.0488P)^2^+2.7516P] where P=(Fo^2^+2Fc^2^)/3'
_refine_ls_weighting_scheme calc
_refine_ls_wR_factor_gt 0.0953
_refine_ls_wR_factor_ref 0.1039
_reflns_number_gt 3365
_reflns_number_total 4295
_reflns_threshold_expression >2sigma(I)
_cod_data_source_file c5ra18116j2.cif
_cod_data_source_block mo_zw_cs_02_0m
_cod_original_sg_symbol_H-M C2/c
_cod_database_code 7222378

loop_
_symmetry_equiv_pos_as_xyz
'x, y, z'
'-x, y, -z+1/2'
'x+1/2, y+1/2, z'
'-x+1/2, y+1/2, -z+1/2'
'-x, -y, -z'
'x, -y, z-1/2'
'-x+1/2, -y+1/2, -z'
'x+1/2, -y+1/2, z-1/2'

loop_
_atom_site_label
_atom_site_type_symbol
_atom_site_fract_x
_atom_site_fract_y
_atom_site_fract_z
_atom_site_U_iso_or_equiv
_atom_site_adp_type
_atom_site_occupancy
_atom_site_symmetry_multiplicity
_atom_site_calc_flag
_atom_site_refinement_flags
C1 C 0.41694(12) 0.60857(16) 0.20304(14) 0.0450(5) Uani 1 1 d .
H1 H 0.4266 0.5811 0.2585 0.054 Uiso 1 1 calc R
C2 C 0.43022(13) 0.54536(18) 0.13267(15) 0.0535(6) Uani 1 1 d .
H2 H 0.4499 0.4746 0.1407 0.064 Uiso 1 1 calc R
C3 C 0.41563(13) 0.58259(18) 0.05183(15) 0.0521(6) Uani 1 1 d .
H3 H 0.4249 0.5373 0.0050 0.063 Uiso 1 1 calc R
C4 C 0.38738(12) 0.68618(17) 0.03840(13) 0.0453(5) Uani 1 1 d .
H4 H 0.3767 0.7127 -0.0171 0.054 Uiso 1 1 calc R
C5 C 0.37542(10) 0.74903(15) 0.10817(12) 0.0354(4) Uani 1 1 d .
C6 C 0.38930(10) 0.71281(15) 0.19046(12) 0.0353(4) Uani 1 1 d .
C7 C 0.35573(10) 0.89442(15) 0.22291(11) 0.0339(4) Uani 1 1 d .
C8 C 0.37640(10) 0.79733(15) 0.25529(11) 0.0336(4) Uani 1 1 d .
C9 C 0.34339(10) 1.00045(15) 0.26347(11) 0.0348(4) Uani 1 1 d .
C10 C 0.29976(10) 1.01807(16) 0.32733(12) 0.0390(4) Uani 1 1 d .
C11 C 0.25363(13) 0.9385(2) 0.36840(17) 0.0614(7) Uani 1 1 d .
H11A H 0.2393 0.8812 0.3278 0.092 Uiso 1 1 calc R
H11B H 0.2133 0.9774 0.3869 0.092 Uiso 1 1 calc R
H11C H 0.2781 0.9049 0.4174 0.092 Uiso 1 1 calc R
C12 C 0.37714(11) 1.09716(16) 0.24011(12) 0.0402(4) Uani 1 1 d .
H12 H 0.4085 1.0997 0.1965 0.048 Uiso 1 1 calc R
C13 C 0.36042(11) 1.18663(17) 0.28628(12) 0.0415(5) Uani 1 1 d .
C14 C 0.39074(13) 1.29518(18) 0.28083(15) 0.0544(6) Uani 1 1 d .
H14 H 0.4219 1.3064 0.2378 0.065 Uiso 1 1 calc R
C15 C 0.48874(12) 0.8403(2) 0.54810(13) 0.0531(6) Uani 1 1 d .
H15 H 0.5197 0.8980 0.5374 0.064 Uiso 1 1 calc R
C16 C 0.44276(10) 0.80350(17) 0.47917(12) 0.0394(4) Uani 1 1 d .
C17 C 0.39027(10) 0.77681(15) 0.34646(11) 0.0352(4) Uani 1 1 d .
C18 C 0.43963(10) 0.83532(16) 0.39688(12) 0.0377(4) Uani 1 1 d .
H18 H 0.4678 0.8912 0.3754 0.045 Uiso 1 1 calc R
C19 C 0.35607(11) 0.70059(17) 0.39218(13) 0.0432(5) Uani 1 1 d .
C20 C 0.29865(14) 0.6264(2) 0.36343(16) 0.0647(7) Uani 1 1 d .
H20A H 0.2594 0.6391 0.3980 0.097 Uiso 1 1 calc R
H20B H 0.3134 0.5497 0.3694 0.097 Uiso 1 1 calc R
H20C H 0.2855 0.6415 0.3040 0.097 Uiso 1 1 calc R
O1 O 0.39699(9) 0.95693(12) 0.07380(9) 0.0552(4) Uani 1 1 d .
O2 O 0.48993(9) 0.80171(18) 0.61844(10) 0.0718(6) Uani 1 1 d .
O3 O 0.38000(11) 1.37207(14) 0.32579(13) 0.0741(6) Uani 1 1 d .
O4 O 0.27787(9) 0.89757(13) 0.08028(10) 0.0569(4) Uani 1 1 d .
S1 S 0.34761(3) 0.88640(4) 0.11014(3) 0.03807(14) Uani 1 1 d .
S2 S 0.30111(3) 1.15317(5) 0.35851(3) 0.04578(15) Uani 1 1 d .
S3 S 0.38394(3) 0.70224(5) 0.49671(3) 0.05012(16) Uani 1 1 d .

loop_
_atom_site_aniso_label
_atom_site_aniso_U_11
_atom_site_aniso_U_22
_atom_site_aniso_U_33
_atom_site_aniso_U_23
_atom_site_aniso_U_13
_atom_site_aniso_U_12
C1 0.0527(12) 0.0339(10) 0.0478(11) 0.0038(9) -0.0019(10) 0.0006(9)
C2 0.0667(15) 0.0300(11) 0.0642(14) -0.0030(10) 0.0069(12) 0.0068(10)
C3 0.0676(15) 0.0365(11) 0.0531(12) -0.0105(10) 0.0123(11) 0.0008(10)
C4 0.0605(13) 0.0382(11) 0.0380(10) -0.0031(8) 0.0083(9) -0.0014(10)
C5 0.0392(10) 0.0294(9) 0.0378(10) 0.0005(7) 0.0051(8) 0.0010(8)
C6 0.0364(10) 0.0322(10) 0.0373(9) 0.0002(8) 0.0010(8) -0.0021(8)
C7 0.0382(10) 0.0329(9) 0.0309(9) 0.0012(7) 0.0059(7) 0.0006(8)
C8 0.0365(10) 0.0315(9) 0.0329(9) 0.0008(7) 0.0019(7) -0.0032(8)
C9 0.0401(10) 0.0331(10) 0.0312(9) 0.0009(7) 0.0030(8) 0.0038(8)
C10 0.0408(11) 0.0388(11) 0.0376(10) -0.0014(8) 0.0048(8) 0.0033(8)
C11 0.0588(15) 0.0564(15) 0.0718(16) 0.0011(12) 0.0286(13) -0.0061(12)
C12 0.0493(12) 0.0356(10) 0.0363(10) 0.0018(8) 0.0078(9) 0.0022(9)
C13 0.0501(12) 0.0359(11) 0.0386(10) 0.0009(8) 0.0017(9) 0.0030(9)
C14 0.0742(17) 0.0358(12) 0.0535(13) 0.0025(10) 0.0054(12) -0.0018(11)
C15 0.0473(13) 0.0738(16) 0.0382(11) -0.0108(11) 0.0030(9) 0.0064(11)
C16 0.0417(11) 0.0407(11) 0.0357(9) -0.0013(8) 0.0009(8) 0.0033(9)
C17 0.0415(10) 0.0294(9) 0.0345(9) 0.0031(7) 0.0010(8) 0.0011(8)
C18 0.0408(11) 0.0355(10) 0.0371(9) 0.0004(8) 0.0040(8) -0.0025(8)
C19 0.0509(12) 0.0375(11) 0.0406(10) 0.0071(8) -0.0021(9) -0.0047(9)
C20 0.0743(18) 0.0582(15) 0.0612(15) 0.0074(12) -0.0018(13) -0.0299(13)
O1 0.0841(12) 0.0373(8) 0.0465(8) 0.0066(6) 0.0260(8) -0.0011(8)
O2 0.0619(11) 0.1168(17) 0.0359(8) -0.0007(9) -0.0030(8) 0.0166(11)
O3 0.1091(16) 0.0346(9) 0.0796(13) -0.0087(8) 0.0127(11) 0.0008(9)
O4 0.0608(10) 0.0590(10) 0.0497(9) -0.0009(7) -0.0086(8) 0.0214(8)
S1 0.0509(3) 0.0328(3) 0.0309(2) 0.00270(18) 0.0064(2) 0.0073(2)
S2 0.0530(3) 0.0425(3) 0.0425(3) -0.0077(2) 0.0088(2) 0.0061(2)
S3 0.0645(4) 0.0474(3) 0.0382(3) 0.0141(2) 0.0007(2) -0.0038(3)

loop_
_atom_type_symbol
_atom_type_description
_atom_type_scat_dispersion_real
_atom_type_scat_dispersion_imag
_atom_type_scat_source
C C 0.0033 0.0016 'International Tables Vol C Tables 4.2.6.8 and 6.1.1.4'
H H 0.0000 0.0000 'International Tables Vol C Tables 4.2.6.8 and 6.1.1.4'
O O 0.0106 0.0060 'International Tables Vol C Tables 4.2.6.8 and 6.1.1.4'
S S 0.1246 0.1234 'International Tables Vol C Tables 4.2.6.8 and 6.1.1.4'

loop_
_geom_angle_atom_site_label_1
_geom_angle_atom_site_label_2
_geom_angle_atom_site_label_3
_geom_angle
C6 C1 C2 118.6(2)
C3 C2 C1 121.8(2)
C2 C3 C4 120.2(2)
C5 C4 C3 117.8(2)
C4 C5 C6 123.02(18)
C4 C5 S1 127.56(16)
C6 C5 S1 109.26(14)
C5 C6 C1 118.62(18)
C5 C6 C8 113.41(16)
C1 C6 C8 127.81(18)
C8 C7 C9 131.35(17)
C8 C7 S1 110.02(13)
C9 C7 S1 118.54(13)
C7 C8 C17 123.94(17)
C7 C8 C6 113.89(16)
C17 C8 C6 122.03(16)
C10 C9 C12 112.43(17)
C10 C9 C7 125.63(18)
C12 C9 C7 121.94(17)
C9 C10 C11 129.21(19)
C9 C10 S2 111.12(15)
C11 C10 S2 119.66(16)
C13 C12 C9 113.41(18)
C12 C13 C14 125.8(2)
C12 C13 S2 110.98(16)
C14 C13 S2 123.15(17)
O3 C14 C13 126.0(2)
O2 C15 C16 123.7(2)
C18 C16 C15 129.0(2)
C18 C16 S3 111.35(15)
C15 C16 S3 119.60(17)
C19 C17 C18 112.36(17)
C19 C17 C8 124.15(17)
C18 C17 C8 123.48(17)
C16 C18 C17 113.12(18)
C17 C19 C20 128.91(19)
C17 C19 S3 111.27(15)
C20 C19 S3 119.73(16)
O4 S1 O1 117.57(10)
O4 S1 C5 112.09(10)
O1 S1 C5 110.19(9)
O4 S1 C7 110.95(9)
O1 S1 C7 110.05(9)
C5 S1 C7 93.38(9)
C10 S2 C13 92.05(10)
C19 S3 C16 91.88(10)

loop_
_geom_bond_atom_site_label_1
_geom_bond_atom_site_label_2
_geom_bond_distance
C1 C6 1.390(3)
C1 C2 1.391(3)
C2 C3 1.374(3)
C3 C4 1.389(3)
C4 C5 1.376(3)
C5 C6 1.390(3)
C5 S1 1.7604(19)
C6 C8 1.486(3)
C7 C8 1.343(3)
C7 C9 1.468(3)
C7 S1 1.7884(18)
C8 C17 1.477(2)
C9 C10 1.377(3)
C9 C12 1.410(3)
C10 C11 1.498(3)
C10 S2 1.718(2)
C12 C13 1.362(3)
C13 C14 1.454(3)
C13 S2 1.724(2)
C14 O3 1.202(3)
C15 O2 1.209(3)
C15 C16 1.448(3)
C16 C18 1.359(3)
C16 S3 1.721(2)
C17 C19 1.374(3)
C17 C18 1.413(3)
C19 C20 1.494(3)
C19 S3 1.716(2)
O1 S1 1.4374(16)
O4 S1 1.4274(17)
